data_1549036
loop_
_publ_author_name
'Manner, Virginia W.'
'Cawkwell, Marc J.'
'Kober, Edward M.'
'Myers, Thomas W.'
'Brown, Geoff W.'
'Tian, Hongzhao'
'Snyder, Christopher J.'
'Perriot, Romain'
'Preston, Daniel N.'

_publ_section_title
;
 Examining the chemical and structural properties that influence the
 sensitivity of energetic nitrate esters.
;
_journal_issue 15
_journal_name_full 'Chemical science'
_journal_page_first 3649
_journal_page_last 3663
_journal_paper_doi 10.1039/c8sc00903a
_journal_volume 9
_journal_year 2018
_chemical_formula_sum 'C4 H7 N3 O9'
_chemical_formula_weight 241.13
_space_group_crystal_system triclinic
_space_group_IT_number 2
_space_group_name_Hall '-P 1'
_space_group_name_H-M_alt 'P -1'
_symmetry_space_group_name_Hall '-P 1'
_symmetry_space_group_name_H-M 'P -1'
_atom_sites_solution_hydrogens geom
_audit_creation_method SHELXL-2014/7
_audit_update_record
;
2017-10-27 deposited with the CCDC.
2018-03-09 downloaded from the CCDC.
;
_cell_angle_alpha 100.557(19)
_cell_angle_beta 96.753(19)
_cell_angle_gamma 114.760(14)
_cell_formula_units_Z 2
_cell_length_a 7.6451(14)
_cell_length_b 7.8238(17)
_cell_length_c 8.9723(15)
_cell_measurement_reflns_used 100
_cell_measurement_temperature 173(2)
_cell_measurement_theta_max 28.84
_cell_measurement_theta_min 2.48
_cell_volume 467.59(18)
_computing_cell_refinement 'crystal clear 2.0'
_computing_data_collection 'crystal clear 2.0'
_computing_data_reduction 'crystal clear 2.0'
_computing_molecular_graphics 'SHELXL-2014/7 (Sheldrick, 2014)'
_computing_publication_material 'SHELXL-2014/7 (Sheldrick, 2014)'
_computing_structure_refinement 'SHELXL-2014/7 (Sheldrick, 2014)'
_computing_structure_solution 'SHELXL-2014/7 (Sheldrick, 2014)'
_diffrn_ambient_temperature 173(2)
_diffrn_measured_fraction_theta_full 0.980
_diffrn_measured_fraction_theta_max 0.980
_diffrn_measurement_device_type 'image plates'
_diffrn_measurement_method 'single axis rotation'
_diffrn_radiation_type MoK\a
_diffrn_radiation_wavelength 0.71073
_diffrn_reflns_av_R_equivalents 0.1632
_diffrn_reflns_av_unetI/netI 0.1193
_diffrn_reflns_Laue_measured_fraction_full 0.980
_diffrn_reflns_Laue_measured_fraction_max 0.980
_diffrn_reflns_limit_h_max 9
_diffrn_reflns_limit_h_min -9
_diffrn_reflns_limit_k_max 9
_diffrn_reflns_limit_k_min -9
_diffrn_reflns_limit_l_max 10
_diffrn_reflns_limit_l_min -10
_diffrn_reflns_number 5053
_diffrn_reflns_point_group_measured_fraction_full 0.980
_diffrn_reflns_point_group_measured_fraction_max 0.980
_diffrn_reflns_theta_full 25.023
_diffrn_reflns_theta_max 25.023
_diffrn_reflns_theta_min 2.366
_diffrn_source 'rotating anode'
_exptl_absorpt_coefficient_mu 0.172
_exptl_absorpt_correction_T_max 0.953
_exptl_absorpt_correction_T_min 0.934
_exptl_absorpt_correction_type numerical
_exptl_absorpt_process_details sadabs
_exptl_crystal_colour colorless
_exptl_crystal_density_diffrn 1.713
_exptl_crystal_description block
_exptl_crystal_F_000 248
_exptl_crystal_size_max 0.320
_exptl_crystal_size_mid 0.290
_exptl_crystal_size_min 0.210
_refine_diff_density_max 0.449
_refine_diff_density_min -0.388
_refine_diff_density_rms 0.110
_refine_ls_extinction_coef 0.09(2)
_refine_ls_extinction_expression Fc^*^=kFc[1+0.001xFc^2^\l^3^/sin(2\q)]^-1/4^
_refine_ls_extinction_method 'SHELXL-2014/7 (Sheldrick 2014'
_refine_ls_goodness_of_fit_ref 0.979
_refine_ls_hydrogen_treatment constr
_refine_ls_matrix_type full
_refine_ls_number_parameters 146
_refine_ls_number_reflns 1535
_refine_ls_number_restraints 0
_refine_ls_restrained_S_all 0.979
_refine_ls_R_factor_all 0.0935
_refine_ls_R_factor_gt 0.0738
_refine_ls_shift/su_max 0.000
_refine_ls_shift/su_mean 0.000
_refine_ls_structure_factor_coef Fsqd
_refine_ls_weighting_details 'w=1/[\s^2^(Fo^2^)+(0.1272P)^2^] where P=(Fo^2^+2Fc^2^)/3'
_refine_ls_weighting_scheme calc
_refine_ls_wR_factor_gt 0.1798
_refine_ls_wR_factor_ref 0.2054
_reflns_Friedel_coverage 0.000
_reflns_number_gt 1131
_reflns_number_total 1535
_reflns_threshold_expression 'I > 2\s(I)'
_cod_data_source_file c8sc00903a2.cif
_cod_data_source_block VWM_2
_cod_depositor_comments 'Adding full bibliography for 1549035--1549036.cif.'
_cod_original_cell_volume 467.59(16)
_cod_database_code 1549036
_shelx_shelxl_version_number 2014/7
_shelx_space_group_comment
;
The symmetry employed for this shelxl refinement is uniquely defined
by the following loop, which should always be used as a source of
symmetry information in preference to the above space-group names.
They are only intended as comments.
;
_shelx_estimated_absorpt_t_min 0.947
_shelx_estimated_absorpt_t_max 0.965

loop_
_space_group_symop_operation_xyz
'x, y, z'
'-x, -y, -z'

loop_
_atom_site_label
_atom_site_type_symbol
_atom_site_fract_x
_atom_site_fract_y
_atom_site_fract_z
_atom_site_U_iso_or_equiv
_atom_site_adp_type
_atom_site_occupancy
_atom_site_site_symmetry_order
_atom_site_calc_flag
_atom_site_refinement_flags_posn
_atom_site_refinement_flags_adp
O7 O -0.0570(3) 0.3752(3) 0.1590(2) 0.0304(6) Uani 1 1 d . .
O9 O -0.1534(3) 0.1948(4) 0.3274(2) 0.0393(7) Uani 1 1 d . .
O1 O 0.4904(3) 0.7056(3) 0.3190(2) 0.0343(6) Uani 1 1 d . .
O4 O 0.3982(3) 1.0551(3) 0.3168(2) 0.0324(6) Uani 1 1 d . .
O8 O -0.2776(3) 0.0727(3) 0.0793(2) 0.0414(7) Uani 1 1 d . .
O2 O 0.6994(4) 0.6864(4) 0.1722(3) 0.0471(7) Uani 1 1 d . .
N2 N 0.3238(5) 1.1538(4) 0.2338(3) 0.0404(8) Uani 1 1 d . .
N3 N -0.1708(4) 0.2014(4) 0.1940(3) 0.0311(7) Uani 1 1 d . .
N1 N 0.6685(4) 0.7069(4) 0.3006(3) 0.0373(7) Uani 1 1 d . .
O6 O 0.1478(5) 1.0945(5) 0.1995(3) 0.0575(8) Uani 1 1 d . .
O3 O 0.7725(4) 0.7301(4) 0.4226(3) 0.0549(8) Uani 1 1 d . .
O5 O 0.4519(5) 1.2912(4) 0.2065(3) 0.0648(9) Uani 1 1 d . .
C1 C 0.1870(4) 0.7018(4) 0.2304(3) 0.0263(7) Uani 1 1 d . .
H1A H 0.1012 0.7029 0.1408 0.032 Uiso 1 1 calc R U
C3 C 0.2524(4) 0.8913(4) 0.3562(3) 0.0290(7) Uani 1 1 d . .
H3A H 0.1386 0.9137 0.3684 0.035 Uiso 1 1 calc R U
H3B H 0.3068 0.8788 0.4546 0.035 Uiso 1 1 calc R U
C4 C 0.0645(4) 0.5337(4) 0.2957(3) 0.0275(7) Uani 1 1 d . .
H4A H 0.1488 0.4980 0.3592 0.033 Uiso 1 1 calc R U
H4B H -0.0169 0.5684 0.3580 0.033 Uiso 1 1 calc R U
C2 C 0.3589(4) 0.6803(4) 0.1762(3) 0.0305(7) Uani 1 1 d . .
H2A H 0.3149 0.5526 0.1066 0.037 Uiso 1 1 calc R U
H2B H 0.4243 0.7790 0.1231 0.037 Uiso 1 1 calc R U

loop_
_atom_site_aniso_label
_atom_site_aniso_U_11
_atom_site_aniso_U_22
_atom_site_aniso_U_33
_atom_site_aniso_U_23
_atom_site_aniso_U_13
_atom_site_aniso_U_12
O7 0.0314(11) 0.0213(12) 0.0211(10) 0.0024(8) -0.0022(8) -0.0009(9)
O9 0.0382(12) 0.0390(14) 0.0290(11) 0.0134(9) 0.0066(9) 0.0049(10)
O1 0.0286(11) 0.0368(14) 0.0305(11) 0.0002(9) 0.0010(9) 0.0130(9)
O4 0.0319(11) 0.0206(11) 0.0345(11) 0.0025(8) 0.0013(8) 0.0059(9)
O8 0.0430(13) 0.0231(13) 0.0333(12) -0.0002(9) -0.0050(10) -0.0018(10)
O2 0.0434(14) 0.0429(16) 0.0541(15) 0.0086(11) 0.0204(11) 0.0178(11)
N2 0.0546(18) 0.0252(15) 0.0395(14) 0.0027(11) 0.0058(13) 0.0196(13)
N3 0.0313(13) 0.0217(13) 0.0301(13) 0.0065(10) 0.0003(10) 0.0042(10)
N1 0.0276(13) 0.0270(15) 0.0479(16) -0.0012(11) 0.0035(12) 0.0094(11)
O6 0.0637(18) 0.066(2) 0.0563(16) 0.0153(14) 0.0080(14) 0.0436(16)
O3 0.0418(14) 0.0579(18) 0.0523(16) -0.0092(13) -0.0110(12) 0.0255(12)
O5 0.091(2) 0.0273(15) 0.0664(18) 0.0144(13) 0.0166(16) 0.0164(15)
C1 0.0263(14) 0.0213(16) 0.0222(13) 0.0022(11) -0.0004(11) 0.0051(11)
C3 0.0274(14) 0.0255(16) 0.0258(13) 0.0005(11) 0.0021(11) 0.0076(12)
C4 0.0292(14) 0.0222(15) 0.0187(12) -0.0018(10) -0.0021(10) 0.0048(12)
C2 0.0343(15) 0.0205(15) 0.0253(13) -0.0008(11) -0.0013(12) 0.0064(12)

loop_
_atom_type_symbol
_atom_type_description
_atom_type_scat_dispersion_real
_atom_type_scat_dispersion_imag
_atom_type_scat_source
C C 0.0033 0.0016 'International Tables Vol C Tables 4.2.6.8 and 6.1.1.4'
H H 0.0000 0.0000 'International Tables Vol C Tables 4.2.6.8 and 6.1.1.4'
N N 0.0061 0.0033 'International Tables Vol C Tables 4.2.6.8 and 6.1.1.4'
O O 0.0106 0.0060 'International Tables Vol C Tables 4.2.6.8 and 6.1.1.4'

loop_
_geom_angle_atom_site_label_1
_geom_angle_atom_site_label_2
_geom_angle_atom_site_label_3
_geom_angle
N3 O7 C4 113.4(2)
N1 O1 C2 115.1(2)
N2 O4 C3 115.4(2)
O5 N2 O6 128.9(3)
O5 N2 O4 112.6(3)
O6 N2 O4 118.5(3)
O9 N3 O8 128.5(3)
O9 N3 O7 118.9(2)
O8 N3 O7 112.6(2)
O2 N1 O3 129.3(3)
O2 N1 O1 118.3(3)
O3 N1 O1 112.4(3)
C2 C1 C4 112.4(2)
C2 C1 C3 112.8(2)
C4 C1 C3 107.3(2)
C2 C1 H1A 108.1
C4 C1 H1A 108.1
C3 C1 H1A 108.1
O4 C3 C1 111.2(2)
O4 C3 H3A 109.4
C1 C3 H3A 109.4
O4 C3 H3B 109.4
C1 C3 H3B 109.4
H3A C3 H3B 108.0
O7 C4 C1 104.4(2)
O7 C4 H4A 110.9
C1 C4 H4A 110.9
O7 C4 H4B 110.9
C1 C4 H4B 110.9
H4A C4 H4B 108.9
O1 C2 C1 104.2(2)
O1 C2 H2A 110.9
C1 C2 H2A 110.9
O1 C2 H2B 110.9
C1 C2 H2B 110.9
H2A C2 H2B 108.9

loop_
_geom_bond_atom_site_label_1
_geom_bond_atom_site_label_2
_geom_bond_distance
O7 N3 1.391(3)
O7 C4 1.454(3)
O9 N3 1.202(3)
O1 N1 1.387(4)
O1 C2 1.460(4)
O4 N2 1.398(4)
O4 C3 1.440(4)
O8 N3 1.214(3)
O2 N1 1.199(4)
N2 O5 1.202(4)
N2 O6 1.203(4)
N1 O3 1.210(4)
C1 C2 1.516(4)
C1 C4 1.526(4)
C1 C3 1.535(4)
C1 H1A 0.9800
C3 H3A 0.9700
C3 H3B 0.9700
C4 H4A 0.9700
C4 H4B 0.9700
C2 H2A 0.9700
C2 H2B 0.9700

loop_
_geom_torsion_atom_site_label_1
_geom_torsion_atom_site_label_2
_geom_torsion_atom_site_label_3
_geom_torsion_atom_site_label_4
_geom_torsion
C3 O4 N2 O5 178.7(2)
C3 O4 N2 O6 -1.3(4)
C4 O7 N3 O9 -3.3(4)
C4 O7 N3 O8 177.1(2)
C2 O1 N1 O2 -0.5(4)
C2 O1 N1 O3 179.3(3)
N2 O4 C3 C1 91.3(3)
C2 C1 C3 O4 45.1(3)
C4 C1 C3 O4 169.4(2)
N3 O7 C4 C1 175.5(2)
C2 C1 C4 O7 -78.3(3)
C3 C1 C4 O7 157.1(2)
N1 O1 C2 C1 -175.3(2)
C4 C1 C2 O1 -68.0(3)
C3 C1 C2 O1 53.5(3)
